data_1574193
loop_
_publ_author_name
'Zhang, Ruiying'
'Chen, Xinyu'
'Zhu, Lingyun'
'Huang, Yanxia'
'Zhai, Zi'ang'
'Wang, Qiang'
'Wang, Lingding'
'Wang, Taosong'
'Wang, Wei-Zhen'
'Ye, Ke-Yin'
'Li, Yuanming'

_publ_section_title
;
 Thiophene-backbone arcuate graphene nanoribbons: shotgun synthesis and
 length dependent properties
;
_journal_issue 17
_journal_name_full 'Chemical Science'
_journal_page_first 7366
_journal_page_last 7373
_journal_paper_doi 10.1039/D4SC08353A
_journal_volume 16
_journal_year 2025
_chemical_formula_moiety 'C82 H78 S2'
_chemical_formula_sum 'C82 H78 S2'
_chemical_formula_weight 1127.56
_space_group_crystal_system monoclinic
_space_group_IT_number 14
_space_group_name_Hall '-P 2ybc'
_space_group_name_H-M_alt 'P 1 21/c 1'
_atom_sites_solution_hydrogens geom
_atom_sites_solution_primary dual
_audit_creation_date 2023-06-19
_audit_creation_method
;
Olex2 1.3
(compiled 2020.11.12 svn.r5f609507 for OlexSys, GUI svn.r6408)
;
_audit_update_record
;
2023-10-26 deposited with the CCDC.	2025-03-19 downloaded from the CCDC.
;
_cell_angle_alpha 90
_cell_angle_beta 91.4480(10)
_cell_angle_gamma 90
_cell_formula_units_Z 4
_cell_length_a 10.3995(2)
_cell_length_b 16.4712(2)
_cell_length_c 40.5773(5)
_cell_measurement_reflns_used 28267
_cell_measurement_temperature 100.0(9)
_cell_measurement_theta_max 56.2000
_cell_measurement_theta_min 1.9500
_cell_volume 6948.36(18)
_computing_cell_refinement 'CrysAlisPro 1.171.42.84a (Rigaku OD, 2023)'
_computing_data_collection 'CrysAlisPro 1.171.42.84a (Rigaku OD, 2023)'
_computing_data_reduction 'CrysAlisPro 1.171.42.84a (Rigaku OD, 2023)'
_computing_molecular_graphics 'Olex2 1.3 (Dolomanov et al., 2009)'
_computing_publication_material 'Olex2 1.3 (Dolomanov et al., 2009)'
_computing_structure_refinement 'SHELXL 2017/1 (Sheldrick, 2015)'
_computing_structure_solution 'SHELXT 2014/5 (Sheldrick, 2014)'
_diffrn_ambient_environment N~2~
_diffrn_ambient_temperature 100.0(9)
_diffrn_detector 'Hybrid Pixel Array Detector'
_diffrn_detector_area_resol_mean 10.0000
_diffrn_detector_type HyPix
_diffrn_measured_fraction_theta_full 0.999
_diffrn_measured_fraction_theta_max 0.999
_diffrn_measurement_details
;
List of Runs (angles in degrees, time in seconds):

  # Type    Start    End  Width  t~exp~   \w     \q     \k     \f   Frames
#--------------------------------------------------------------------------
  1  \w    -22.00  16.00   0.38    0.60    --   -0.55  48.00 129.00  100
  2  \w    -75.00 -25.98   0.38    0.60    --   -0.55 -48.00 -18.00  129
  3  \w     56.00 141.88   0.38    2.30    --   68.70  48.00 129.00  226
  4  \w     -6.00  51.00   0.38    2.30    --   68.70 -48.00 -18.00  150
  5  \w   -138.00 -46.80   0.38    2.30    --  -69.79 -48.00 -18.00  240
  6  \w    -62.00 -34.64   0.38    2.30    --  -69.79  48.00 129.00   72
  7  \w      1.00  32.16   0.38    0.60    --   -0.55 -99.00   0.00   82
  8  \w     -1.00  25.22   0.38    0.60    --   -0.55 -99.00-150.00   69
  9  \w     23.00  73.16   0.38    0.60    --   -0.55  48.00 129.00  132
 10  \w     91.00 138.88   0.38    2.30    --   68.70  57.00-150.00  126
 11  \w     20.00  96.00   0.38    2.30    --   68.70-125.00-120.00  200
 12  \w     20.00  94.86   0.38    2.30    --   68.70-125.00   0.00  197
 13  \w     48.00  74.22   0.38    2.30    --   68.70-125.00 -90.00   69
 14  \w     35.00 105.30   0.38    2.30    --   68.70 -99.00  30.00  185
 15  \w   -133.00 -90.06   0.38    2.30    --  -69.79 -99.00  60.00  113
 16  \w   -141.00 -93.88   0.38    2.30    --  -69.79 -99.00 120.00  124
 17  \w   -136.00 -79.00   0.38    2.30    --  -69.79-125.00 -60.00  150
 18  \w   -139.00-107.08   0.38    2.30    --  -69.79 -99.00  90.00   84
 19  \w    -98.00   1.18   0.38    2.30    --  -69.79  77.00 120.00  261
 20  \w    -98.00 -36.82   0.38    2.30    --  -69.79 125.00-120.00  161
 21  \w   -109.00 -31.86   0.38    2.30    --  -69.79 125.00 120.00  203
 22  \w    -73.00   1.86   0.38    2.30    --  -69.79  77.00 -90.00  197
;
_diffrn_measurement_device 'four-circle diffractometer'
_diffrn_measurement_device_type 'ROD, Synergy Custom system, HyPix'
_diffrn_measurement_method '\w scans'
_diffrn_orient_matrix_type 'CrysAlisPro convention (1999,Acta A55,543-557)'
_diffrn_orient_matrix_UB_11 -0.0125036000
_diffrn_orient_matrix_UB_12 -0.0763235000
_diffrn_orient_matrix_UB_13 -0.0110127000
_diffrn_orient_matrix_UB_21 0.1104135000
_diffrn_orient_matrix_UB_22 0.0073506000
_diffrn_orient_matrix_UB_23 -0.0160060000
_diffrn_orient_matrix_UB_31 0.0651964000
_diffrn_orient_matrix_UB_32 -0.0270023000
_diffrn_orient_matrix_UB_33 0.0266941000
_diffrn_radiation_monochromator mirror
_diffrn_radiation_probe x-ray
_diffrn_radiation_type 'micro-focus metaljet'
_diffrn_radiation_wavelength 1.3405
_diffrn_reflns_av_R_equivalents 0.0822
_diffrn_reflns_av_unetI/netI 0.0491
_diffrn_reflns_Laue_measured_fraction_full 0.999
_diffrn_reflns_Laue_measured_fraction_max 0.999
_diffrn_reflns_limit_h_max 12
_diffrn_reflns_limit_h_min -12
_diffrn_reflns_limit_k_max 19
_diffrn_reflns_limit_k_min -19
_diffrn_reflns_limit_l_max 48
_diffrn_reflns_limit_l_min -45
_diffrn_reflns_number 68565
_diffrn_reflns_point_group_measured_fraction_full 0.999
_diffrn_reflns_point_group_measured_fraction_max 0.999
_diffrn_reflns_theta_full 52.930
_diffrn_reflns_theta_max 52.930
_diffrn_reflns_theta_min 1.894
_diffrn_source 'micro-focus metaljet'
_exptl_absorpt_coefficient_mu 0.652
_exptl_absorpt_correction_T_max 1.00000
_exptl_absorpt_correction_T_min 0.65542
_exptl_absorpt_correction_type multi-scan
_exptl_absorpt_process_details
;
CrysAlisPro 1.171.42.84a (Rigaku Oxford Diffraction, 2023)
Empirical absorption correction using spherical harmonics,
implemented in SCALE3 ABSPACK scaling algorithm.
;
_exptl_crystal_colour 'clear light colourless'
_exptl_crystal_colour_lustre clear
_exptl_crystal_colour_modifier light
_exptl_crystal_colour_primary colourless
_exptl_crystal_density_diffrn 1.078
_exptl_crystal_description block
_exptl_crystal_F_000 2408
_exptl_crystal_size_max 0.03
_exptl_crystal_size_mid 0.01
_exptl_crystal_size_min 0.01
_refine_diff_density_max 1.529
_refine_diff_density_min -0.620
_refine_diff_density_rms 0.091
_refine_ls_extinction_method none
_refine_ls_goodness_of_fit_ref 1.047
_refine_ls_hydrogen_treatment constr
_refine_ls_matrix_type full
_refine_ls_number_parameters 775
_refine_ls_number_reflns 12265
_refine_ls_number_restraints 13
_refine_ls_restrained_S_all 1.050
_refine_ls_R_factor_all 0.0897
_refine_ls_R_factor_gt 0.0791
_refine_ls_shift/su_max 0.001
_refine_ls_shift/su_mean 0.000
_refine_ls_structure_factor_coef Fsqd
_refine_ls_weighting_details 'w=1/[\s^2^(Fo^2^)+(0.1079P)^2^+18.8173P] where P=(Fo^2^+2Fc^2^)/3'
_refine_ls_weighting_scheme calc
_refine_ls_wR_factor_gt 0.2132
_refine_ls_wR_factor_ref 0.2214
_reflns_Friedel_coverage 0.000
_reflns_number_gt 10471
_reflns_number_total 12265
_reflns_threshold_expression 'I > 2\s(I)'
_cod_data_source_file d4sc08353a2.cif
_cod_data_source_block AR-11
_cod_depositor_comments 'Adding full bibliography for 1574192--1574193.cif.'
_cod_database_code 1574193
_shelx_shelxl_version_number 2017/1
_chemical_oxdiff_formula CHSO
_shelx_space_group_comment
;
The symmetry employed for this shelxl refinement is uniquely defined
by the following loop, which should always be used as a source of
symmetry information in preference to the above space-group names.
They are only intended as comments.
;
_shelx_estimated_absorpt_t_max 0.994
_shelx_estimated_absorpt_t_min 0.981
_reflns_odcompleteness_completeness 96.95
_reflns_odcompleteness_iscentric 1
_reflns_odcompleteness_theta 56.82
_olex2_refinement_description
;
1. Fixed Uiso
 At 1.2 times of:
  All C(H) groups
 At 1.5 times of:
  All C(H,H,H) groups
2. Rigid bond restraints
 C025, C02G
 with sigma for 1-2 distances of 0.01 and sigma for 1-3 distances of 0.02
3. Uiso/Uaniso restraints and constraints
Uanis(C02C) \\sim Ueq: with sigma of 0.01 and sigma for terminal atoms of 0.02
Uanis(C02D) \\sim Ueq: with sigma of 0.005 and sigma for terminal atoms of 0.01
4.a Aromatic/amide H refined with riding coordinates:
 C009(H009), C00H(H00H), C00K(H00K), C00O(H00O), C00T(H00T), C00X(H00X),
 C00Z(H00Z), C010(H010), C012(H012), C015(H015), C018(H018), C01A(H01A),
 C01B(H01B), C01C(H01C), C01D(H01D), C01F(H01F), C01G(H01G), C01I(H01I),
 C01L(H01L), C01N(H01N), C01Q(H01Q), C01R(H01R), C01S(H01S), C01V(H01V)
4.b Idealised Me refined as rotating group:
 C01U(H01E,H01H,H01J), C01X(H01K,H01M,H01O), C01Z(H01P,H01T,H01U), C020(H02A,
 H02B,H02C), C021(H02D,H02E,H02F), C022(H02G,H02H,H02I), C023(H02J,H02K,H02L),
 C024(H02M,H02N,H02O), C026(H02P,H02Q,H02R), C027(H02S,H02T,H02U), C028(H02V,
 H02W,H02X), C029(H02Y,H,HA), C02A(H02Z,HB,HC), C02B(H02,HD,HE), C02C(H1,HF,HG),
  C02D(H2,HH,HI), C02F(H3,HJ,HK), C02G(H4,HL,HM)
;
_smtbx_masks_void_probe_radius 1.2
_smtbx_masks_void_truncation_radius 1.2
_olex2_submission_special_instructions 'No special instructions were received'
_oxdiff_exptl_absorpt_empirical_details
;
Empirical correction (ABSPACK) includes:
- Absorption correction using spherical harmonics
- Frame scaling
;
_oxdiff_exptl_absorpt_empirical_full_max 6.688
_oxdiff_exptl_absorpt_empirical_full_min 0.266

loop_
_space_group_symop_operation_xyz
'x, y, z'
'-x, y+1/2, -z+1/2'
'-x, -y, -z'
'x, -y-1/2, z-1/2'

loop_
_atom_site_label
_atom_site_type_symbol
_atom_site_fract_x
_atom_site_fract_y
_atom_site_fract_z
_atom_site_U_iso_or_equiv
_atom_site_adp_type
_atom_site_occupancy
_atom_site_site_symmetry_order
_atom_site_calc_flag
_atom_site_refinement_flags_posn
_atom_site_refinement_flags_adp
_atom_site_refinement_flags_occupancy
_atom_site_disorder_assembly
_atom_site_disorder_group
S001 S 0.93534(7) 0.58012(5) 0.43536(2) 0.01704(19) Uani 1 1 d . . . . .
S002 S 0.25755(7) 0.41284(5) 0.64832(2) 0.01755(19) Uani 1 1 d . . . . .
C006 C 1.1093(3) 0.61075(19) 0.38628(8) 0.0173(7) Uani 1 1 d . . . . .
C007 C 0.7786(3) 0.35523(19) 0.51544(8) 0.0170(7) Uani 1 1 d . . . . .
C008 C 0.5939(3) 0.3860(2) 0.55121(8) 0.0170(7) Uani 1 1 d . . . . .
C009 C 0.7236(3) 0.26617(19) 0.56116(8) 0.0173(7) Uani 1 1 d . . . . .
H009 H 0.745294 0.220504 0.574482 0.021 Uiso 1 1 calc R U . . .
C00A C 1.0249(3) 0.4327(2) 0.43731(8) 0.0172(7) Uani 1 1 d . . . . .
C00B C 0.6124(3) 0.31278(19) 0.56892(8) 0.0164(7) Uani 1 1 d . . . . .
C00C C 1.1062(3) 0.47731(19) 0.41485(8) 0.0174(7) Uani 1 1 d . . . . .
C00D C 0.6833(3) 0.40983(19) 0.52631(8) 0.0163(7) Uani 1 1 d . . . . .
C00E C 0.4704(3) 0.21546(19) 0.64603(8) 0.0163(6) Uani 1 1 d . . . . .
C00F C 1.2296(3) 0.45722(19) 0.40068(8) 0.0178(7) Uani 1 1 d . . . . .
C00G C 0.9227(3) 0.31865(19) 0.46684(8) 0.0170(7) Uani 1 1 d . . . . .
C00H C 0.7990(3) 0.28467(19) 0.53561(8) 0.0162(6) Uani 1 1 d . . . . .
H00H H 0.868459 0.249496 0.530795 0.019 Uiso 1 1 calc R U . . .
C00I C 0.9372(3) 0.48307(18) 0.45190(8) 0.0158(6) Uani 1 1 d . . . . .
C00J C 0.8540(3) 0.37670(19) 0.48760(8) 0.0168(7) Uani 1 1 d . . . . .
C00K C 1.3048(3) 0.39160(19) 0.41263(8) 0.0191(7) Uani 1 1 d . . . . .
H00K H 1.271482 0.358403 0.429550 0.023 Uiso 1 1 calc R U . . .
C00L C 0.2577(3) 0.36677(19) 0.68680(8) 0.0172(7) Uani 1 1 d . . . . .
C00M C 0.1714(3) 0.3897(2) 0.71210(8) 0.0201(7) Uani 1 1 d . . . . .
C00N C 1.2818(3) 0.5096(2) 0.37669(8) 0.0177(7) Uani 1 1 d . . . . .
C00O C 0.4886(3) 0.4369(2) 0.55813(8) 0.0185(7) Uani 1 1 d . . . . .
H00O H 0.471194 0.482792 0.544541 0.022 Uiso 1 1 calc R U . . .
C00P C 1.2189(3) 0.58726(19) 0.36883(8) 0.0176(7) Uani 1 1 d . . . . .
C00Q C 0.5276(3) 0.21839(19) 0.61446(8) 0.0167(7) Uani 1 1 d . . . . .
C00R C 0.3470(3) 0.30456(18) 0.68964(8) 0.0168(7) Uani 1 1 d . . . . .
C00S C 1.0055(3) 0.34594(19) 0.44183(8) 0.0173(7) Uani 1 1 d . . . . .
C00T C 0.0755(3) 0.4487(2) 0.70709(9) 0.0207(7) Uani 1 1 d . . . . .
H00T H 0.070253 0.476196 0.686513 0.025 Uiso 1 1 calc R U . . .
C00U C 0.3743(3) 0.27298(19) 0.72279(8) 0.0185(7) Uani 1 1 d . . . . .
C00V C 1.0595(3) 0.5553(2) 0.40987(8) 0.0174(7) Uani 1 1 d . . . . .
C00W C 0.4357(3) 0.35238(18) 0.60423(8) 0.0157(6) Uani 1 1 d . . . . .
C00X C 1.2672(3) 0.6438(2) 0.34625(8) 0.0208(7) Uani 1 1 d . . . . .
H00X H 1.340765 0.630095 0.333985 0.025 Uiso 1 1 calc R U . . .
C00Y C 0.3728(3) 0.34497(18) 0.63491(8) 0.0162(7) Uani 1 1 d . . . . .
C00Z C 0.6820(3) 0.49048(19) 0.51364(8) 0.0179(7) Uani 1 1 d . . . . .
H00Z H 0.620145 0.528136 0.521209 0.021 Uiso 1 1 calc R U . . .
C010 C 0.8937(3) 0.2346(2) 0.46731(8) 0.0211(7) Uani 1 1 d . . . . .
H010 H 0.841408 0.213877 0.484226 0.025 Uiso 1 1 calc R U . . .
C011 C 0.8524(3) 0.45824(19) 0.47702(8) 0.0170(7) Uani 1 1 d . . . . .
C012 C 0.9391(3) 0.1826(2) 0.44406(9) 0.0223(7) Uani 1 1 d . . . . .
H012 H 0.918170 0.126556 0.445444 0.027 Uiso 1 1 calc R U . . .
C013 C 0.1830(3) 0.3480(2) 0.74248(8) 0.0222(7) Uani 1 1 d . . . . .
C014 C 0.2898(3) 0.29279(19) 0.74827(8) 0.0204(7) Uani 1 1 d . . . . .
C015 C 0.4894(3) 0.2310(2) 0.73065(8) 0.0211(7) Uani 1 1 d . . . . .
H015 H 0.548272 0.220687 0.713609 0.025 Uiso 1 1 calc R U . . .
C016 C 0.4050(3) 0.28719(19) 0.65836(8) 0.0164(7) Uani 1 1 d . . . . .
C017 C 1.1020(3) 0.7428(2) 0.35904(8) 0.0198(7) Uani 1 1 d . . . . .
C018 C 0.4123(3) 0.4212(2) 0.58379(8) 0.0186(7) Uani 1 1 d . . . . .
H018 H 0.342527 0.456375 0.588238 0.022 Uiso 1 1 calc R U . . .
C019 C 1.4250(3) 0.3737(2) 0.40068(9) 0.0220(7) Uani 1 1 d . . . . .
C01A C 1.0479(3) 0.2912(2) 0.41811(8) 0.0182(7) Uani 1 1 d . . . . .
H01A H 1.101122 0.310735 0.401158 0.022 Uiso 1 1 calc R U . . .
C01B C 0.7673(3) 0.51421(19) 0.49103(8) 0.0180(7) Uani 1 1 d . . . . .
H01B H 0.770001 0.569550 0.484486 0.022 Uiso 1 1 calc R U . . .
C01C C 0.5681(3) 0.1440(2) 0.60129(8) 0.0192(7) Uani 1 1 d . . . . .
H01C H 0.604329 0.143678 0.580033 0.023 Uiso 1 1 calc R U . . .
C01D C 1.3993(3) 0.4875(2) 0.36302(8) 0.0212(7) Uani 1 1 d . . . . .
H01D H 1.432494 0.518996 0.345573 0.025 Uiso 1 1 calc R U . . .
C01E C 0.5274(3) 0.29415(19) 0.59561(8) 0.0159(6) Uani 1 1 d . . . . .
C01F C 1.2102(3) 0.7187(2) 0.34154(9) 0.0220(7) Uani 1 1 d . . . . .
H01F H 1.245214 0.755035 0.325964 0.026 Uiso 1 1 calc R U . . .
C01G C 1.0533(3) 0.68726(19) 0.38095(8) 0.0191(7) Uani 1 1 d . . . . .
H01G H 0.979087 0.701397 0.392862 0.023 Uiso 1 1 calc R U . . .
C01H C 0.5018(3) 0.0681(2) 0.64907(9) 0.0214(7) Uani 1 1 d . . . . .
C01I C 0.5574(3) 0.0719(2) 0.61785(9) 0.0209(7) Uani 1 1 d . . . . .
H01I H 0.588142 0.023458 0.608046 0.025 Uiso 1 1 calc R U . . .
C01J C 1.0390(3) 0.8267(2) 0.35540(9) 0.0220(7) Uani 1 1 d . . . . .
C01K C 0.5198(4) 0.2042(2) 0.76231(9) 0.0266(8) Uani 1 1 d . . . . .
C01L C 1.4679(3) 0.4206(2) 0.37446(8) 0.0217(7) Uani 1 1 d . . . . .
H01L H 1.545927 0.406373 0.364231 0.026 Uiso 1 1 calc R U . . .
C01M C 1.0151(3) 0.2093(2) 0.41835(8) 0.0192(7) Uani 1 1 d . . . . .
C01N C 0.4594(3) 0.14026(19) 0.66232(8) 0.0178(7) Uani 1 1 d . . . . .
H01N H 0.421124 0.139184 0.683331 0.021 Uiso 1 1 calc R U . . .
C01O C -0.0111(3) 0.4683(2) 0.73087(9) 0.0238(8) Uani 1 1 d . . . . .
C01P C 1.0525(3) 0.1509(2) 0.39096(9) 0.0228(7) Uani 1 1 d . . . . .
C01Q C 0.0901(4) 0.3658(2) 0.76623(9) 0.0291(8) Uani 1 1 d . . . . .
H01Q H 0.092045 0.337300 0.786589 0.035 Uiso 1 1 calc R U . . .
C01R C 0.4282(4) 0.2180(2) 0.78667(9) 0.0272(8) Uani 1 1 d . . . . .
H01R H 0.442460 0.196496 0.808174 0.033 Uiso 1 1 calc R U . . .
C01S C 0.3192(4) 0.2619(2) 0.77988(9) 0.0247(8) Uani 1 1 d . . . . .
H01S H 0.261165 0.271842 0.797131 0.030 Uiso 1 1 calc R U . . .
C01T C -0.1164(3) 0.5327(2) 0.72621(9) 0.0282(8) Uani 1 1 d . . . . .
C01U C 1.1405(4) 0.0841(2) 0.40564(9) 0.0264(8) Uani 1 1 d . . . . .
H01E H 1.219136 0.108860 0.414925 0.040 Uiso 1 1 calc R U . . .
H01H H 1.162981 0.045684 0.388278 0.040 Uiso 1 1 calc R U . . .
H01J H 1.095450 0.055376 0.423063 0.040 Uiso 1 1 calc R U . . .
C01V C -0.0029(4) 0.4234(2) 0.76044(9) 0.0305(9) Uani 1 1 d . . . . .
H01V H -0.064022 0.433537 0.776959 0.037 Uiso 1 1 calc R U . . .
C01W C 1.5077(3) 0.3059(2) 0.41664(9) 0.0251(8) Uani 1 1 d . . . . .
C01X C 1.1111(4) 0.8821(2) 0.33185(10) 0.0283(8) Uani 1 1 d . . . . .
H01K H 1.200456 0.888156 0.339701 0.042 Uiso 1 1 calc R U . . .
H01M H 1.069515 0.935471 0.331037 0.042 Uiso 1 1 calc R U . . .
H01O H 1.109419 0.858101 0.309742 0.042 Uiso 1 1 calc R U . . .
C01Y C 0.4826(4) -0.0138(2) 0.66612(10) 0.0290(8) Uani 1 1 d . . . . .
C01Z C 1.1222(4) 0.1934(2) 0.36287(9) 0.0282(8) Uani 1 1 d . . . . .
H01P H 1.066333 0.235394 0.353164 0.042 Uiso 1 1 calc R U . . .
H01T H 1.143373 0.153454 0.345946 0.042 Uiso 1 1 calc R U . . .
H01U H 1.201558 0.218416 0.371579 0.042 Uiso 1 1 calc R U . . .
C020 C 0.9001(3) 0.8161(2) 0.34233(10) 0.0293(8) Uani 1 1 d . . . . .
H02A H 0.900699 0.791090 0.320421 0.044 Uiso 1 1 calc R U . . .
H02B H 0.858132 0.869301 0.340848 0.044 Uiso 1 1 calc R U . . .
H02C H 0.852844 0.781192 0.357380 0.044 Uiso 1 1 calc R U . . .
C021 C -0.1025(4) 0.5804(3) 0.69415(10) 0.0343(9) Uani 1 1 d . . . . .
H02D H -0.019609 0.608812 0.694545 0.051 Uiso 1 1 calc R U . . .
H02E H -0.172375 0.620105 0.691975 0.051 Uiso 1 1 calc R U . . .
H02F H -0.106461 0.542931 0.675405 0.051 Uiso 1 1 calc R U . . .
C022 C 1.0377(4) 0.8692(2) 0.38916(9) 0.0286(8) Uani 1 1 d . . . . .
H02G H 1.001552 0.832442 0.405505 0.043 Uiso 1 1 calc R U . . .
H02H H 0.984926 0.918405 0.387517 0.043 Uiso 1 1 calc R U . . .
H02I H 1.125766 0.883848 0.395954 0.043 Uiso 1 1 calc R U . . .
C023 C 0.9300(4) 0.1115(2) 0.37603(10) 0.0319(9) Uani 1 1 d . . . . .
H02J H 0.883613 0.083376 0.393389 0.048 Uiso 1 1 calc R U . . .
H02K H 0.953724 0.072415 0.359015 0.048 Uiso 1 1 calc R U . . .
H02L H 0.874618 0.153595 0.366171 0.048 Uiso 1 1 calc R U . . .
C024 C -0.1109(4) 0.5932(3) 0.75499(10) 0.0340(9) Uani 1 1 d . . . . .
H02M H -0.030302 0.623918 0.754434 0.051 Uiso 1 1 calc R U . . .
H02N H -0.114954 0.563494 0.775874 0.051 Uiso 1 1 calc R U . . .
H02O H -0.183861 0.630630 0.753043 0.051 Uiso 1 1 calc R U . . .
C025 C 0.6476(4) 0.1636(3) 0.77133(10) 0.0405(10) Uani 1 1 d . U . . .
C026 C 1.5370(4) 0.3266(2) 0.45284(9) 0.0314(9) Uani 1 1 d . . . . .
H02P H 1.589923 0.283560 0.462885 0.047 Uiso 1 1 calc R U . . .
H02Q H 1.456287 0.331351 0.464634 0.047 Uiso 1 1 calc R U . . .
H02R H 1.583695 0.378262 0.454176 0.047 Uiso 1 1 calc R U . . .
C027 C -0.2477(4) 0.4908(3) 0.72540(11) 0.0390(10) Uani 1 1 d . . . . .
H02S H -0.315753 0.531732 0.723194 0.058 Uiso 1 1 calc R U . . .
H02T H -0.258368 0.460302 0.745894 0.058 Uiso 1 1 calc R U . . .
H02U H -0.253112 0.453471 0.706610 0.058 Uiso 1 1 calc R U . . .
C028 C 1.6356(4) 0.2935(3) 0.39993(12) 0.0454(11) Uani 1 1 d . . . . .
H02V H 1.685810 0.343808 0.401224 0.068 Uiso 1 1 calc R U . . .
H02W H 1.619887 0.279002 0.376752 0.068 Uiso 1 1 calc R U . . .
H02X H 1.683562 0.249731 0.411048 0.068 Uiso 1 1 calc R U . . .
C029 C 1.4338(4) 0.2255(2) 0.41538(12) 0.0425(11) Uani 1 1 d . . . . .
H02Y H 1.484708 0.183332 0.426665 0.064 Uiso 1 1 calc R U . . .
H H 1.417971 0.209767 0.392352 0.064 Uiso 1 1 calc R U . . .
HA H 1.351547 0.232058 0.426330 0.064 Uiso 1 1 calc R U . . .
C02A C 0.4165(7) -0.0075(3) 0.69756(16) 0.0733(19) Uani 1 1 d . . . . .
H02Z H 0.405079 -0.061841 0.706857 0.110 Uiso 1 1 calc R U . . .
HB H 0.332175 0.017952 0.693837 0.110 Uiso 1 1 calc R U . . .
HC H 0.468095 0.025685 0.712963 0.110 Uiso 1 1 calc R U . . .
C02B C 0.6122(6) -0.0553(4) 0.67070(17) 0.074(2) Uani 1 1 d . . . . .
H02 H 0.666992 -0.023161 0.685727 0.111 Uiso 1 1 calc R U . . .
HD H 0.653317 -0.060031 0.649318 0.111 Uiso 1 1 calc R U . . .
HE H 0.599842 -0.109611 0.679999 0.111 Uiso 1 1 calc R U . . .
C02C C 0.6194(7) 0.0815(4) 0.78825(17) 0.087(2) Uani 1 1 d . U . . .
H1 H 0.700157 0.057562 0.796514 0.131 Uiso 1 1 calc R U . . .
HF H 0.578121 0.044619 0.772267 0.131 Uiso 1 1 calc R U . . .
HG H 0.561919 0.090495 0.806679 0.131 Uiso 1 1 calc R U . . .
C02D C 0.7285(6) 0.1516(5) 0.74375(15) 0.082(2) Uani 1 1 d . U . . .
H2 H 0.808844 0.125575 0.751193 0.122 Uiso 1 1 calc R U . . .
HH H 0.747641 0.204122 0.733680 0.122 Uiso 1 1 calc R U . . .
HI H 0.684305 0.116721 0.727486 0.122 Uiso 1 1 calc R U . . .
C02F C 0.4021(7) -0.0680(3) 0.64240(17) 0.0727(18) Uani 1 1 d . . . . .
H3 H 0.390887 -0.121651 0.652334 0.109 Uiso 1 1 calc R U . . .
HJ H 0.446701 -0.073634 0.621534 0.109 Uiso 1 1 calc R U . . .
HK H 0.317725 -0.042994 0.638272 0.109 Uiso 1 1 calc R U . . .
C02G C 0.7127(6) 0.2156(5) 0.79861(17) 0.084(2) Uani 1 1 d . U . . .
H4 H 0.652415 0.224110 0.816474 0.126 Uiso 1 1 calc R U . . .
HL H 0.737461 0.268197 0.789449 0.126 Uiso 1 1 calc R U . . .
HM H 0.789429 0.187494 0.807251 0.126 Uiso 1 1 calc R U . . .

loop_
_atom_site_aniso_label
_atom_site_aniso_U_11
_atom_site_aniso_U_22
_atom_site_aniso_U_33
_atom_site_aniso_U_23
_atom_site_aniso_U_13
_atom_site_aniso_U_12
S001 0.0182(4) 0.0124(4) 0.0206(4) 0.0018(3) 0.0023(3) 0.0004(3)
S002 0.0183(4) 0.0140(4) 0.0204(4) 0.0005(3) 0.0017(3) 0.0028(3)
C006 0.0161(16) 0.0169(16) 0.0186(16) -0.0023(13) -0.0058(13) -0.0037(13)
C007 0.0167(16) 0.0173(16) 0.0167(16) -0.0035(13) -0.0038(13) -0.0013(12)
C008 0.0159(15) 0.0197(16) 0.0151(15) -0.0020(13) -0.0033(12) -0.0010(13)
C009 0.0193(16) 0.0135(15) 0.0187(16) 0.0000(12) -0.0049(13) -0.0011(12)
C00A 0.0165(15) 0.0177(16) 0.0172(16) 0.0007(13) -0.0005(13) -0.0015(12)
C00B 0.0174(15) 0.0152(15) 0.0162(15) -0.0037(12) -0.0056(13) -0.0011(12)
C00C 0.0193(16) 0.0131(15) 0.0196(16) -0.0029(12) -0.0053(13) -0.0017(12)
C00D 0.0175(16) 0.0162(15) 0.0147(15) -0.0017(12) -0.0072(13) -0.0006(12)
C00E 0.0144(15) 0.0136(15) 0.0206(16) -0.0018(12) -0.0025(13) -0.0018(12)
C00F 0.0186(16) 0.0141(15) 0.0204(16) -0.0037(13) -0.0049(13) -0.0015(13)
C00G 0.0161(15) 0.0152(15) 0.0193(16) -0.0015(13) -0.0041(13) 0.0018(12)
C00H 0.0149(15) 0.0162(15) 0.0176(16) -0.0023(12) -0.0005(12) 0.0024(12)
C00I 0.0173(16) 0.0111(14) 0.0187(16) -0.0004(12) -0.0025(13) -0.0015(12)
C00J 0.0157(15) 0.0173(16) 0.0172(16) -0.0006(13) -0.0014(13) -0.0022(12)
C00K 0.0211(17) 0.0143(15) 0.0219(17) -0.0030(13) -0.0038(14) -0.0008(13)
C00L 0.0194(16) 0.0141(15) 0.0179(16) -0.0005(12) -0.0003(13) -0.0014(12)
C00M 0.0203(17) 0.0156(16) 0.0245(17) -0.0034(13) -0.0001(14) -0.0043(13)
C00N 0.0160(16) 0.0186(16) 0.0182(16) -0.0032(13) -0.0044(13) -0.0018(13)
C00O 0.0208(16) 0.0150(15) 0.0195(16) 0.0011(13) -0.0035(13) 0.0012(13)
C00P 0.0173(16) 0.0169(16) 0.0184(16) -0.0019(13) -0.0012(13) -0.0055(13)
C00Q 0.0135(15) 0.0146(15) 0.0218(16) 0.0013(13) -0.0018(13) -0.0005(12)
C00R 0.0173(16) 0.0099(14) 0.0231(17) 0.0008(12) 0.0005(13) -0.0028(12)
C00S 0.0168(16) 0.0140(15) 0.0210(16) -0.0018(13) -0.0021(13) 0.0011(12)
C00T 0.0176(16) 0.0216(17) 0.0229(17) -0.0039(14) 0.0001(14) -0.0025(13)
C00U 0.0212(16) 0.0126(15) 0.0219(17) 0.0004(13) 0.0010(13) -0.0056(13)
C00V 0.0180(16) 0.0165(15) 0.0175(16) -0.0008(13) -0.0028(13) -0.0017(13)
C00W 0.0149(15) 0.0116(15) 0.0203(16) -0.0037(12) -0.0021(13) -0.0030(12)
C00X 0.0174(16) 0.0234(17) 0.0214(17) -0.0015(14) -0.0008(13) -0.0029(13)
C00Y 0.0165(15) 0.0093(14) 0.0227(17) -0.0020(12) -0.0037(13) -0.0015(12)
C00Z 0.0191(16) 0.0151(15) 0.0194(16) -0.0020(13) 0.0015(13) 0.0017(13)
C010 0.0220(17) 0.0192(17) 0.0221(17) 0.0040(14) 0.0031(14) 0.0010(13)
C011 0.0172(15) 0.0179(16) 0.0157(15) -0.0015(13) -0.0053(13) -0.0003(13)
C012 0.0253(18) 0.0146(16) 0.0270(18) -0.0013(14) 0.0013(14) -0.0012(13)
C013 0.0250(18) 0.0190(17) 0.0227(18) -0.0048(14) 0.0026(14) -0.0014(14)
C014 0.0261(18) 0.0125(15) 0.0228(17) -0.0017(13) 0.0039(14) -0.0048(13)
C015 0.0228(17) 0.0200(17) 0.0208(17) 0.0016(13) 0.0036(14) -0.0002(14)
C016 0.0143(15) 0.0134(15) 0.0216(16) 0.0015(13) 0.0009(13) -0.0036(12)
C017 0.0173(16) 0.0182(16) 0.0235(17) -0.0002(13) -0.0092(13) -0.0043(13)
C018 0.0167(16) 0.0180(16) 0.0212(17) -0.0008(13) 0.0004(13) 0.0018(13)
C019 0.0221(17) 0.0189(17) 0.0248(18) -0.0042(14) -0.0046(14) 0.0003(14)
C01A 0.0163(15) 0.0201(16) 0.0180(16) 0.0000(13) -0.0012(13) -0.0004(13)
C01B 0.0205(16) 0.0142(15) 0.0190(16) -0.0005(12) -0.0027(13) -0.0005(13)
C01C 0.0189(16) 0.0165(16) 0.0222(17) -0.0004(13) 0.0000(13) -0.0025(13)
C01D 0.0206(17) 0.0222(17) 0.0207(17) -0.0003(14) -0.0018(14) -0.0044(14)
C01E 0.0149(15) 0.0173(16) 0.0154(15) -0.0030(12) -0.0013(12) -0.0022(12)
C01F 0.0187(16) 0.0227(17) 0.0245(18) 0.0050(14) -0.0034(14) -0.0077(14)
C01G 0.0190(16) 0.0157(16) 0.0224(17) -0.0020(13) -0.0029(13) -0.0019(13)
C01H 0.0178(16) 0.0161(16) 0.0302(19) 0.0009(14) -0.0005(14) -0.0004(13)
C01I 0.0215(17) 0.0149(16) 0.0263(18) -0.0007(13) 0.0008(14) 0.0003(13)
C01J 0.0218(17) 0.0158(16) 0.0281(18) 0.0040(14) -0.0035(14) -0.0047(13)
C01K 0.0290(19) 0.0241(18) 0.0267(19) 0.0049(15) -0.0004(15) -0.0006(15)
C01L 0.0184(16) 0.0245(18) 0.0221(17) -0.0058(14) -0.0004(14) 0.0027(14)
C01M 0.0202(16) 0.0147(16) 0.0224(17) -0.0015(13) -0.0028(13) 0.0008(13)
C01N 0.0143(15) 0.0173(16) 0.0219(17) 0.0021(13) 0.0023(13) -0.0011(12)
C01O 0.0202(17) 0.0258(18) 0.0254(18) -0.0085(15) -0.0020(14) -0.0007(14)
C01P 0.0289(19) 0.0160(16) 0.0236(18) -0.0037(14) 0.0029(15) 0.0002(14)
C01Q 0.034(2) 0.031(2) 0.0228(18) -0.0003(15) 0.0056(16) -0.0004(16)
C01R 0.040(2) 0.0244(18) 0.0171(17) 0.0043(14) 0.0029(15) 0.0019(16)
C01S 0.0312(19) 0.0222(17) 0.0209(17) 0.0020(14) 0.0040(15) -0.0004(15)
C01T 0.0218(18) 0.034(2) 0.0289(19) -0.0107(16) -0.0031(15) 0.0070(15)
C01U 0.031(2) 0.0176(17) 0.0309(19) -0.0010(15) 0.0073(16) 0.0045(14)
C01V 0.0257(19) 0.040(2) 0.0258(19) -0.0084(17) 0.0097(16) 0.0043(16)
C01W 0.0242(18) 0.0224(18) 0.0286(19) -0.0038(15) 0.0002(15) 0.0061(14)
C01X 0.0275(19) 0.0221(18) 0.035(2) 0.0106(16) -0.0024(16) -0.0015(15)
C01Y 0.0295(19) 0.0149(17) 0.043(2) 0.0058(16) 0.0124(17) 0.0003(14)
C01Z 0.035(2) 0.0228(18) 0.0272(19) -0.0024(15) 0.0041(16) 0.0025(15)
C020 0.0236(19) 0.0233(18) 0.040(2) 0.0102(16) -0.0073(16) -0.0015(15)
C021 0.030(2) 0.039(2) 0.034(2) -0.0069(18) -0.0024(17) 0.0121(17)
C022 0.040(2) 0.0141(16) 0.031(2) 0.0011(14) -0.0023(17) 0.0014(15)
C023 0.036(2) 0.0265(19) 0.033(2) -0.0103(16) -0.0006(17) -0.0029(16)
C024 0.029(2) 0.037(2) 0.035(2) -0.0136(18) -0.0051(17) 0.0123(17)
C025 0.043(2) 0.046(2) 0.033(2) 0.0084(19) -0.0051(19) 0.019(2)
C026 0.036(2) 0.0269(19) 0.031(2) 0.0024(16) -0.0042(17) 0.0078(16)
C027 0.0211(19) 0.058(3) 0.037(2) -0.016(2) -0.0031(17) 0.0005(18)
C028 0.036(2) 0.055(3) 0.046(3) 0.007(2) 0.003(2) 0.024(2)
C029 0.040(2) 0.024(2) 0.062(3) -0.0071(19) -0.015(2) 0.0072(18)
C02A 0.111(5) 0.027(2) 0.084(4) 0.018(3) 0.052(4) 0.013(3)
C02B 0.066(4) 0.059(3) 0.100(5) 0.053(3) 0.037(3) 0.030(3)
C02C 0.089(4) 0.097(5) 0.077(4) 0.048(4) 0.036(4) 0.063(4)
C02D 0.056(3) 0.134(5) 0.056(3) 0.025(3) 0.009(3) 0.048(4)
C02F 0.091(5) 0.037(3) 0.091(5) 0.003(3) 0.015(4) -0.027(3)
C02G 0.058(4) 0.119(6) 0.073(4) 0.002(4) -0.018(3) 0.022(4)

loop_
_atom_type_symbol
_atom_type_description
_atom_type_scat_dispersion_real
_atom_type_scat_dispersion_imag
_atom_type_scat_source
C C 0.0137 0.0067 'International Tables Vol C Tables 4.2.6.8 and 6.1.1.4'
H H 0.0000 0.0000 'International Tables Vol C Tables 4.2.6.8 and 6.1.1.4'
S S 0.2925 0.4295 'International Tables Vol C Tables 4.2.6.8 and 6.1.1.4'

loop_
_geom_angle_atom_site_label_1
_geom_angle_atom_site_label_2
_geom_angle_atom_site_label_3
_geom_angle
_geom_angle_site_symmetry_1
_geom_angle_site_symmetry_3
_geom_angle_publ_flag
C00V S001 C00I 90.71(16) . . ?
C00L S002 C00Y 90.90(16) . . ?
C00P C006 C00V 118.2(3) . . ?
C01G C006 C00P 120.4(3) . . ?
C01G C006 C00V 121.4(3) . . ?
C00D C007 C00H 115.6(3) . . ?
C00D C007 C00J 119.3(3) . . ?
C00H C007 C00J 124.9(3) . . ?
C00B C008 C00D 120.4(3) . . ?
C00O C008 C00B 120.1(3) . . ?
C00O C008 C00D 119.6(3) . . ?
C00B C009 H009 118.8 . . ?
C00H C009 H009 118.8 . . ?
C00H C009 C00B 122.4(3) . . ?
C00I C00A C00C 111.5(3) . . ?
C00I C00A C00S 116.2(3) . . ?
C00S C00A C00C 131.2(3) . . ?
C008 C00B C009 116.5(3) . . ?
C008 C00B C01E 118.9(3) . . ?
C009 C00B C01E 124.3(3) . . ?
C00A C00C C00F 131.5(3) . . ?
C00V C00C C00A 110.6(3) . . ?
C00V C00C C00F 117.5(3) . . ?
C007 C00D C008 120.9(3) . . ?
C007 C00D C00Z 118.7(3) . . ?
C00Z C00D C008 120.4(3) . . ?
C00Q C00E C016 119.3(3) . . ?
C01N C00E C00Q 119.4(3) . . ?
C01N C00E C016 120.4(3) . . ?
C00K C00F C00C 121.6(3) . . ?
C00K C00F C00N 118.9(3) . . ?
C00N C00F C00C 119.2(3) . . ?
C00S C00G C00J 121.0(3) . . ?
C010 C00G C00J 121.4(3) . . ?
C010 C00G C00S 116.8(3) . . ?
C007 C00H H00H 118.6 . . ?
C009 C00H C007 122.7(3) . . ?
C009 C00H H00H 118.6 . . ?
C00A C00I S001 113.0(2) . . ?
C00A C00I C011 124.3(3) . . ?
C011 C00I S001 122.7(2) . . ?
C007 C00J C00G 125.0(3) . . ?
C011 C00J C007 118.2(3) . . ?
C011 C00J C00G 116.5(3) . . ?
C00F C00K H00K 118.7 . . ?
C019 C00K C00F 122.7(3) . . ?
C019 C00K H00K 118.7 . . ?
C00M C00L S002 122.9(2) . . ?
C00R C00L S002 112.5(3) . . ?
C00R C00L C00M 124.5(3) . . ?
C00T C00M C00L 122.3(3) . . ?
C00T C00M C013 120.5(3) . . ?
C013 C00M C00L 117.1(3) . . ?
C00F C00N C00P 120.2(3) . . ?
C01D C00N C00F 117.8(3) . . ?
C01D C00N C00P 121.9(3) . . ?
C008 C00O H00O 119.6 . . ?
C018 C00O C008 120.8(3) . . ?
C018 C00O H00O 119.6 . . ?
C006 C00P C00N 119.4(3) . . ?
C00X C00P C006 116.8(3) . . ?
C00X C00P C00N 123.6(3) . . ?
C00E C00Q C01E 120.2(3) . . ?
C01C C00Q C00E 116.6(3) . . ?
C01C C00Q C01E 122.8(3) . . ?
C00L C00R C00U 116.9(3) . . ?
C00L C00R C016 111.5(3) . . ?
C016 C00R C00U 131.4(3) . . ?
C00G C00S C00A 119.3(3) . . ?
C01A C00S C00A 119.9(3) . . ?
C01A C00S C00G 119.7(3) . . ?
C00M C00T H00T 118.8 . . ?
C01O C00T C00M 122.4(3) . . ?
C01O C00T H00T 118.8 . . ?
C014 C00U C00R 118.8(3) . . ?
C014 C00U C015 119.2(3) . . ?
C015 C00U C00R 121.7(3) . . ?
C006 C00V S001 122.7(2) . . ?
C00C C00V S001 113.4(3) . . ?
C00C C00V C006 123.9(3) . . ?
C018 C00W C00Y 120.1(3) . . ?
C01E C00W C00Y 119.3(3) . . ?
C01E C00W C018 120.4(3) . . ?
C00P C00X H00X 119.3 . . ?
C01F C00X C00P 121.5(3) . . ?
C01F C00X H00X 119.3 . . ?
C00W C00Y S002 123.6(2) . . ?
C016 C00Y S002 112.6(3) . . ?
C016 C00Y C00W 123.5(3) . . ?
C00D C00Z H00Z 119.5 . . ?
C01B C00Z C00D 121.0(3) . . ?
C01B C00Z H00Z 119.5 . . ?
C00G C010 H010 119.1 . . ?
C012 C010 C00G 121.7(3) . . ?
C012 C010 H010 119.1 . . ?
C00J C011 C00I 119.3(3) . . ?
C01B C011 C00I 120.5(3) . . ?
C01B C011 C00J 120.2(3) . . ?
C010 C012 H012 119.0 . . ?
C010 C012 C01M 122.0(3) . . ?
C01M C012 H012 119.0 . . ?
C00M C013 C014 119.6(3) . . ?
C01Q C013 C00M 116.7(3) . . ?
C01Q C013 C014 123.7(3) . . ?
C00U C014 C013 121.0(3) . . ?
C01S C014 C00U 117.3(3) . . ?
C01S C014 C013 121.5(3) . . ?
C00U C015 H015 118.8 . . ?
C01K C015 C00U 122.5(3) . . ?
C01K C015 H015 118.8 . . ?
C00R C016 C00E 132.0(3) . . ?
C00Y C016 C00E 115.4(3) . . ?
C00Y C016 C00R 111.6(3) . . ?
C01F C017 C01J 123.5(3) . . ?
C01G C017 C01F 116.8(3) . . ?
C01G C017 C01J 119.7(3) . . ?
C00O C018 C00W 120.6(3) . . ?
C00O C018 H018 119.7 . . ?
C00W C018 H018 119.7 . . ?
C00K C019 C01L 117.2(3) . . ?
C00K C019 C01W 120.4(3) . . ?
C01L C019 C01W 122.4(3) . . ?
C00S C01A H01A 118.7 . . ?
C01M C01A C00S 122.6(3) . . ?
C01M C01A H01A 118.7 . . ?
C00Z C01B C011 121.0(3) . . ?
C00Z C01B H01B 119.5 . . ?
C011 C01B H01B 119.5 . . ?
C00Q C01C H01C 118.6 . . ?
C01I C01C C00Q 122.7(3) . . ?
C01I C01C H01C 118.6 . . ?
C00N C01D H01D 119.3 . . ?
C01L C01D C00N 121.3(3) . . ?
C01L C01D H01D 119.3 . . ?
C00B C01E C00Q 125.4(3) . . ?
C00W C01E C00B 118.2(3) . . ?
C00W C01E C00Q 116.4(3) . . ?
C00X C01F C017 122.0(3) . . ?
C00X C01F H01F 119.0 . . ?
C017 C01F H01F 119.0 . . ?
C006 C01G H01G 118.8 . . ?
C017 C01G C006 122.4(3) . . ?
C017 C01G H01G 118.8 . . ?
C01I C01H C01Y 120.5(3) . . ?
C01N C01H C01I 117.0(3) . . ?
C01N C01H C01Y 122.4(3) . . ?
C01C C01I C01H 121.3(3) . . ?
C01C C01I H01I 119.3 . . ?
C01H C01I H01I 119.3 . . ?
C017 C01J C020 109.1(3) . . ?
C017 C01J C022 109.7(3) . . ?
C01X C01J C017 112.5(3) . . ?
C01X C01J C020 108.9(3) . . ?
C01X C01J C022 107.4(3) . . ?
C020 C01J C022 109.2(3) . . ?
C015 C01K C01R 117.1(3) . . ?
C015 C01K C025 122.6(3) . . ?
C01R C01K C025 120.2(3) . . ?
C019 C01L H01L 119.2 . . ?
C01D C01L C019 121.5(3) . . ?
C01D C01L H01L 119.2 . . ?
C012 C01M C01P 120.3(3) . . ?
C01A C01M C012 117.0(3) . . ?
C01A C01M C01P 122.6(3) . . ?
C00E C01N H01N 118.6 . . ?
C01H C01N C00E 122.9(3) . . ?
C01H C01N H01N 118.6 . . ?
C00T C01O C01T 123.6(3) . . ?
C00T C01O C01V 116.7(3) . . ?
C01V C01O C01T 119.7(3) . . ?
C01M C01P C01U 109.1(3) . . ?
C01M C01P C01Z 112.8(3) . . ?
C01M C01P C023 109.2(3) . . ?
C01Z C01P C01U 108.9(3) . . ?
C01Z C01P C023 107.6(3) . . ?
C023 C01P C01U 109.2(3) . . ?
C013 C01Q H01Q 119.4 . . ?
C01V C01Q C013 121.2(4) . . ?
C01V C01Q H01Q 119.4 . . ?
C01K C01R H01R 119.5 . . ?
C01S C01R C01K 121.1(3) . . ?
C01S C01R H01R 119.5 . . ?
C014 C01S H01S 118.8 . . ?
C01R C01S C014 122.4(3) . . ?
C01R C01S H01S 118.8 . . ?
C01O C01T C024 110.0(3) . . ?
C021 C01T C01O 112.2(3) . . ?
C021 C01T C024 108.2(3) . . ?
C021 C01T C027 108.5(3) . . ?
C027 C01T C01O 108.9(3) . . ?
C027 C01T C024 109.0(3) . . ?
C01P C01U H01E 109.5 . . ?
C01P C01U H01H 109.5 . . ?
C01P C01U H01J 109.5 . . ?
H01E C01U H01H 109.5 . . ?
H01E C01U H01J 109.5 . . ?
H01H C01U H01J 109.5 . . ?
C01O C01V H01V 118.8 . . ?
C01Q C01V C01O 122.4(3) . . ?
C01Q C01V H01V 118.8 . . ?
C026 C01W C019 109.7(3) . . ?
C028 C01W C019 113.2(3) . . ?
C028 C01W C026 107.6(3) . . ?
C028 C01W C029 108.2(3) . . ?
C029 C01W C019 109.8(3) . . ?
C029 C01W C026 108.2(3) . . ?
C01J C01X H01K 109.5 . . ?
C01J C01X H01M 109.5 . . ?
C01J C01X H01O 109.5 . . ?
H01K C01X H01M 109.5 . . ?
H01K C01X H01O 109.5 . . ?
H01M C01X H01O 109.5 . . ?
C01H C01Y C02F 107.6(4) . . ?
C02A C01Y C01H 113.5(3) . . ?
C02A C01Y C02B 111.1(4) . . ?
C02A C01Y C02F 109.0(4) . . ?
C02B C01Y C01H 109.0(3) . . ?
C02B C01Y C02F 106.4(5) . . ?
C01P C01Z H01P 109.5 . . ?
C01P C01Z H01T 109.5 . . ?
C01P C01Z H01U 109.5 . . ?
H01P C01Z H01T 109.5 . . ?
H01P C01Z H01U 109.5 . . ?
H01T C01Z H01U 109.5 . . ?
C01J C020 H02A 109.5 . . ?
C01J C020 H02B 109.5 . . ?
C01J C020 H02C 109.5 . . ?
H02A C020 H02B 109.5 . . ?
H02A C020 H02C 109.5 . . ?
H02B C020 H02C 109.5 . . ?
C01T C021 H02D 109.5 . . ?
C01T C021 H02E 109.5 . . ?
C01T C021 H02F 109.5 . . ?
H02D C021 H02E 109.5 . . ?
H02D C021 H02F 109.5 . . ?
H02E C021 H02F 109.5 . . ?
C01J C022 H02G 109.5 . . ?
C01J C022 H02H 109.5 . . ?
C01J C022 H02I 109.5 . . ?
H02G C022 H02H 109.5 . . ?
H02G C022 H02I 109.5 . . ?
H02H C022 H02I 109.5 . . ?
C01P C023 H02J 109.5 . . ?
C01P C023 H02K 109.5 . . ?
C01P C023 H02L 109.5 . . ?
H02J C023 H02K 109.5 . . ?
H02J C023 H02L 109.5 . . ?
H02K C023 H02L 109.5 . . ?
C01T C024 H02M 109.5 . . ?
C01T C024 H02N 109.5 . . ?
C01T C024 H02O 109.5 . . ?
H02M C024 H02N 109.5 . . ?
H02M C024 H02O 109.5 . . ?
H02N C024 H02O 109.5 . . ?
C01K C025 C02C 108.4(4) . . ?
C01K C025 C02G 107.0(4) . . ?
C02D C025 C01K 113.5(4) . . ?
C02D C025 C02C 110.3(5) . . ?
C02D C025 C02G 112.5(5) . . ?
C02G C025 C02C 104.5(5) . . ?
C01W C026 H02P 109.5 . . ?
C01W C026 H02Q 109.5 . . ?
C01W C026 H02R 109.5 . . ?
H02P C026 H02Q 109.5 . . ?
H02P C026 H02R 109.5 . . ?
H02Q C026 H02R 109.5 . . ?
C01T C027 H02S 109.5 . . ?
C01T C027 H02T 109.5 . . ?
C01T C027 H02U 109.5 . . ?
H02S C027 H02T 109.5 . . ?
H02S C027 H02U 109.5 . . ?
H02T C027 H02U 109.5 . . ?
C01W C028 H02V 109.5 . . ?
C01W C028 H02W 109.5 . . ?
C01W C028 H02X 109.5 . . ?
H02V C028 H02W 109.5 . . ?
H02V C028 H02X 109.5 . . ?
H02W C028 H02X 109.5 . . ?
C01W C029 H02Y 109.5 . . ?
C01W C029 H 109.5 . . ?
C01W C029 HA 109.5 . . ?
H02Y C029 H 109.5 . . ?
H02Y C029 HA 109.5 . . ?
H C029 HA 109.5 . . ?
C01Y C02A H02Z 109.5 . . ?
C01Y C02A HB 109.5 . . ?
C01Y C02A HC 109.5 . . ?
H02Z C02A HB 109.5 . . ?
H02Z C02A HC 109.5 . . ?
HB C02A HC 109.5 . . ?
C01Y C02B H02 109.5 . . ?
C01Y C02B HD 109.5 . . ?
C01Y C02B HE 109.5 . . ?
H02 C02B HD 109.5 . . ?
H02 C02B HE 109.5 . . ?
HD C02B HE 109.5 . . ?
C025 C02C H1 109.5 . . ?
C025 C02C HF 109.5 . . ?
C025 C02C HG 109.5 . . ?
H1 C02C HF 109.5 . . ?
H1 C02C HG 109.5 . . ?
HF C02C HG 109.5 . . ?
C025 C02D H2 109.5 . . ?
C025 C02D HH 109.5 . . ?
C025 C02D HI 109.5 . . ?
H2 C02D HH 109.5 . . ?
H2 C02D HI 109.5 . . ?
HH C02D HI 109.5 . . ?
C01Y C02F H3 109.5 . . ?
C01Y C02F HJ 109.5 . . ?
C01Y C02F HK 109.5 . . ?
H3 C02F HJ 109.5 . . ?
H3 C02F HK 109.5 . . ?
HJ C02F HK 109.5 . . ?
C025 C02G H4 109.5 . . ?
C025 C02G HL 109.5 . . ?
C025 C02G HM 109.5 . . ?
H4 C02G HL 109.5 . . ?
H4 C02G HM 109.5 . . ?
HL C02G HM 109.5 . . ?

loop_
_geom_bond_atom_site_label_1
_geom_bond_atom_site_label_2
_geom_bond_distance
_geom_bond_site_symmetry_2
_geom_bond_publ_flag
S001 C00I 1.734(3) . ?
S001 C00V 1.724(3) . ?
S002 C00L 1.736(3) . ?
S002 C00Y 1.736(3) . ?
C006 C00P 1.411(5) . ?
C006 C00V 1.430(5) . ?
C006 C01G 1.403(5) . ?
C007 C00D 1.417(5) . ?
C007 C00H 1.434(4) . ?
C007 C00J 1.435(5) . ?
C008 C00B 1.415(5) . ?
C008 C00D 1.445(5) . ?
C008 C00O 1.413(5) . ?
C009 H009 0.9500 . ?
C009 C00B 1.430(5) . ?
C009 C00H 1.351(5) . ?
C00A C00C 1.457(5) . ?
C00A C00I 1.378(5) . ?
C00A C00S 1.455(4) . ?
C00B C01E 1.448(5) . ?
C00C C00F 1.458(5) . ?
C00C C00V 1.386(5) . ?
C00D C00Z 1.424(4) . ?
C00E C00Q 1.427(5) . ?
C00E C016 1.458(4) . ?
C00E C01N 1.410(4) . ?
C00F C00K 1.413(5) . ?
C00F C00N 1.418(5) . ?
C00G C00J 1.471(5) . ?
C00G C00S 1.421(5) . ?
C00G C010 1.417(5) . ?
C00H H00H 0.9500 . ?
C00I C011 1.425(5) . ?
C00J C011 1.410(5) . ?
C00K H00K 0.9500 . ?
C00K C019 1.384(5) . ?
C00L C00M 1.431(5) . ?
C00L C00R 1.386(5) . ?
C00M C00T 1.404(5) . ?
C00M C013 1.414(5) . ?
C00N C00P 1.468(5) . ?
C00N C01D 1.403(5) . ?
C00O H00O 0.9500 . ?
C00O C018 1.350(5) . ?
C00P C00X 1.408(5) . ?
C00Q C01C 1.406(5) . ?
C00Q C01E 1.464(4) . ?
C00R C00U 1.463(5) . ?
C00R C016 1.447(5) . ?
C00S C01A 1.398(5) . ?
C00T H00T 0.9500 . ?
C00T C01O 1.374(5) . ?
C00U C014 1.412(5) . ?
C00U C015 1.413(5) . ?
C00W C00Y 1.426(5) . ?
C00W C018 1.421(5) . ?
C00W C01E 1.403(4) . ?
C00X H00X 0.9500 . ?
C00X C01F 1.380(5) . ?
C00Y C016 1.381(4) . ?
C00Z H00Z 0.9500 . ?
C00Z C01B 1.350(5) . ?
C010 H010 0.9500 . ?
C010 C012 1.367(5) . ?
C011 C01B 1.408(5) . ?
C012 H012 0.9500 . ?
C012 C01M 1.396(5) . ?
C013 C014 1.450(5) . ?
C013 C01Q 1.412(5) . ?
C014 C01S 1.406(5) . ?
C015 H015 0.9500 . ?
C015 C01K 1.387(5) . ?
C017 C01F 1.402(5) . ?
C017 C01G 1.381(5) . ?
C017 C01J 1.535(5) . ?
C018 H018 0.9500 . ?
C019 C01L 1.397(5) . ?
C019 C01W 1.543(5) . ?
C01A H01A 0.9500 . ?
C01A C01M 1.392(5) . ?
C01B H01B 0.9500 . ?
C01C H01C 0.9500 . ?
C01C C01I 1.371(5) . ?
C01D H01D 0.9500 . ?
C01D C01L 1.386(5) . ?
C01F H01F 0.9500 . ?
C01G H01G 0.9500 . ?
C01H C01I 1.407(5) . ?
C01H C01N 1.382(5) . ?
C01H C01Y 1.531(5) . ?
C01I H01I 0.9500 . ?
C01J C01X 1.531(5) . ?
C01J C020 1.536(5) . ?
C01J C022 1.539(5) . ?
C01K C01R 1.409(5) . ?
C01K C025 1.524(5) . ?
C01L H01L 0.9500 . ?
C01M C01P 1.527(5) . ?
C01N H01N 0.9500 . ?
C01O C01T 1.534(5) . ?
C01O C01V 1.409(5) . ?
C01P C01U 1.542(5) . ?
C01P C01Z 1.535(5) . ?
C01P C023 1.541(5) . ?
C01Q H01Q 0.9500 . ?
C01Q C01V 1.371(6) . ?
C01R H01R 0.9500 . ?
C01R C01S 1.367(5) . ?
C01S H01S 0.9500 . ?
C01T C021 1.529(6) . ?
C01T C024 1.534(5) . ?
C01T C027 1.530(5) . ?
C01U H01E 0.9800 . ?
C01U H01H 0.9800 . ?
C01U H01J 0.9800 . ?
C01V H01V 0.9500 . ?
C01W C026 1.531(5) . ?
C01W C028 1.523(5) . ?
C01W C029 1.530(5) . ?
C01X H01K 0.9800 . ?
C01X H01M 0.9800 . ?
C01X H01O 0.9800 . ?
C01Y C02A 1.468(7) . ?
C01Y C02B 1.518(6) . ?
C01Y C02F 1.543(7) . ?
C01Z H01P 0.9800 . ?
C01Z H01T 0.9800 . ?
C01Z H01U 0.9800 . ?
C020 H02A 0.9800 . ?
C020 H02B 0.9800 . ?
C020 H02C 0.9800 . ?
C021 H02D 0.9800 . ?
C021 H02E 0.9800 . ?
C021 H02F 0.9800 . ?
C022 H02G 0.9800 . ?
C022 H02H 0.9800 . ?
C022 H02I 0.9800 . ?
C023 H02J 0.9800 . ?
C023 H02K 0.9800 . ?
C023 H02L 0.9800 . ?
C024 H02M 0.9800 . ?
C024 H02N 0.9800 . ?
C024 H02O 0.9800 . ?
C025 C02C 1.548(8) . ?
C025 C02D 1.431(7) . ?
C025 C02G 1.542(8) . ?
C026 H02P 0.9800 . ?
C026 H02Q 0.9800 . ?
C026 H02R 0.9800 . ?
C027 H02S 0.9800 . ?
C027 H02T 0.9800 . ?
C027 H02U 0.9800 . ?
C028 H02V 0.9800 . ?
C028 H02W 0.9800 . ?
C028 H02X 0.9800 . ?
C029 H02Y 0.9800 . ?
C029 H 0.9800 . ?
C029 HA 0.9800 . ?
C02A H02Z 0.9800 . ?
C02A HB 0.9800 . ?
C02A HC 0.9800 . ?
C02B H02 0.9800 . ?
C02B HD 0.9800 . ?
C02B HE 0.9800 . ?
C02C H1 0.9800 . ?
C02C HF 0.9800 . ?
C02C HG 0.9800 . ?
C02D H2 0.9800 . ?
C02D HH 0.9800 . ?
C02D HI 0.9800 . ?
C02F H3 0.9800 . ?
C02F HJ 0.9800 . ?
C02F HK 0.9800 . ?
C02G H4 0.9800 . ?
C02G HL 0.9800 . ?
C02G HM 0.9800 . ?

loop_
_geom_torsion_atom_site_label_1
_geom_torsion_atom_site_label_2
_geom_torsion_atom_site_label_3
_geom_torsion_atom_site_label_4
_geom_torsion
_geom_torsion_site_symmetry_1
_geom_torsion_site_symmetry_2
_geom_torsion_site_symmetry_3
_geom_torsion_site_symmetry_4
_geom_torsion_publ_flag
S001 C00I C011 C00J 175.7(2) . . . . ?
S001 C00I C011 C01B -3.9(4) . . . . ?
S002 C00L C00M C00T 3.2(5) . . . . ?
S002 C00L C00M C013 -179.1(2) . . . . ?
S002 C00L C00R C00U 167.7(2) . . . . ?
S002 C00L C00R C016 -7.6(3) . . . . ?
S002 C00Y C016 C00E 162.6(2) . . . . ?
S002 C00Y C016 C00R -7.7(3) . . . . ?
C006 C00P C00X C01F 0.2(5) . . . . ?
C007 C00D C00Z C01B 1.8(5) . . . . ?
C007 C00J C011 C00I 173.0(3) . . . . ?
C007 C00J C011 C01B -7.4(4) . . . . ?
C008 C00B C01E C00Q 174.9(3) . . . . ?
C008 C00B C01E C00W -4.3(4) . . . . ?
C008 C00D C00Z C01B 178.1(3) . . . . ?
C008 C00O C018 C00W -0.7(5) . . . . ?
C009 C00B C01E C00Q -12.0(5) . . . . ?
C009 C00B C01E C00W 168.8(3) . . . . ?
C00A C00C C00F C00K -12.7(5) . . . . ?
C00A C00C C00F C00N 173.9(3) . . . . ?
C00A C00C C00V S001 8.1(3) . . . . ?
C00A C00C C00V C006 -172.6(3) . . . . ?
C00A C00I C011 C00J -1.6(5) . . . . ?
C00A C00I C011 C01B 178.8(3) . . . . ?
C00A C00S C01A C01M -169.9(3) . . . . ?
C00B C008 C00D C007 10.1(4) . . . . ?
C00B C008 C00D C00Z -166.2(3) . . . . ?
C00B C008 C00O C018 7.0(5) . . . . ?
C00B C009 C00H C007 4.0(5) . . . . ?
C00C C00A C00I S001 8.0(3) . . . . ?
C00C C00A C00I C011 -174.5(3) . . . . ?
C00C C00A C00S C00G 177.6(3) . . . . ?
C00C C00A C00S C01A -14.3(5) . . . . ?
C00C C00F C00K C019 -176.8(3) . . . . ?
C00C C00F C00N C00P 6.4(4) . . . . ?
C00C C00F C00N C01D -178.6(3) . . . . ?
C00D C007 C00H C009 7.1(4) . . . . ?
C00D C007 C00J C00G -158.3(3) . . . . ?
C00D C007 C00J C011 14.9(4) . . . . ?
C00D C008 C00B C009 1.1(4) . . . . ?
C00D C008 C00B C01E 174.8(3) . . . . ?
C00D C008 C00O C018 -172.1(3) . . . . ?
C00D C00Z C01B C011 5.9(5) . . . . ?
C00E C00Q C01C C01I -1.8(5) . . . . ?
C00E C00Q C01E C00B 160.4(3) . . . . ?
C00E C00Q C01E C00W -20.4(4) . . . . ?
C00F C00C C00V S001 -165.3(2) . . . . ?
C00F C00C C00V C006 14.0(5) . . . . ?
C00F C00K C019 C01L -3.7(5) . . . . ?
C00F C00K C019 C01W 174.8(3) . . . . ?
C00F C00N C00P C006 2.5(4) . . . . ?
C00F C00N C00P C00X 177.6(3) . . . . ?
C00F C00N C01D C01L -5.4(5) . . . . ?
C00G C00J C011 C00I -13.3(4) . . . . ?
C00G C00J C011 C01B 166.4(3) . . . . ?
C00G C00S C01A C01M -1.8(5) . . . . ?
C00G C010 C012 C01M -0.8(5) . . . . ?
C00H C007 C00D C008 -13.9(4) . . . . ?
C00H C007 C00D C00Z 162.4(3) . . . . ?
C00H C007 C00J C00G 27.6(5) . . . . ?
C00H C007 C00J C011 -159.2(3) . . . . ?
C00H C009 C00B C008 -8.1(4) . . . . ?
C00H C009 C00B C01E 178.6(3) . . . . ?
C00I S001 C00V C006 177.5(3) . . . . ?
C00I S001 C00V C00C -3.2(2) . . . . ?
C00I C00A C00C C00F 162.0(3) . . . . ?
C00I C00A C00C C00V -10.3(4) . . . . ?
C00I C00A C00S C00G -15.9(4) . . . . ?
C00I C00A C00S C01A 152.2(3) . . . . ?
C00I C011 C01B C00Z 176.6(3) . . . . ?
C00J C007 C00D C008 171.5(3) . . . . ?
C00J C007 C00D C00Z -12.2(4) . . . . ?
C00J C007 C00H C009 -178.6(3) . . . . ?
C00J C00G C00S C00A 1.6(4) . . . . ?
C00J C00G C00S C01A -166.5(3) . . . . ?
C00J C00G C010 C012 167.7(3) . . . . ?
C00J C011 C01B C00Z -3.0(5) . . . . ?
C00K C00F C00N C00P -167.2(3) . . . . ?
C00K C00F C00N C01D 7.8(4) . . . . ?
C00K C019 C01L C01D 6.4(5) . . . . ?
C00K C019 C01W C026 -61.0(4) . . . . ?
C00K C019 C01W C028 178.9(3) . . . . ?
C00K C019 C01W C029 57.8(4) . . . . ?
C00L S002 C00Y C00W -171.8(3) . . . . ?
C00L S002 C00Y C016 2.9(2) . . . . ?
C00L C00M C00T C01O 177.1(3) . . . . ?
C00L C00M C013 C014 8.0(5) . . . . ?
C00L C00M C013 C01Q -174.5(3) . . . . ?
C00L C00R C00U C014 14.5(4) . . . . ?
C00L C00R C00U C015 -158.5(3) . . . . ?
C00L C00R C016 C00E -158.4(3) . . . . ?
C00L C00R C016 C00Y 9.8(4) . . . . ?
C00M C00L C00R C00U -14.2(5) . . . . ?
C00M C00L C00R C016 170.5(3) . . . . ?
C00M C00T C01O C01T 179.7(3) . . . . ?
C00M C00T C01O C01V -2.6(5) . . . . ?
C00M C013 C014 C00U -7.2(5) . . . . ?
C00M C013 C014 C01S 167.9(3) . . . . ?
C00M C013 C01Q C01V -2.8(5) . . . . ?
C00N C00F C00K C019 -3.4(5) . . . . ?
C00N C00P C00X C01F -175.0(3) . . . . ?
C00N C01D C01L C019 -1.8(5) . . . . ?
C00O C008 C00B C009 -178.0(3) . . . . ?
C00O C008 C00B C01E -4.3(4) . . . . ?
C00O C008 C00D C007 -170.8(3) . . . . ?
C00O C008 C00D C00Z 12.9(4) . . . . ?
C00P C006 C00V S001 174.1(2) . . . . ?
C00P C006 C00V C00C -5.2(5) . . . . ?
C00P C006 C01G C017 -0.6(5) . . . . ?
C00P C00N C01D C01L 169.5(3) . . . . ?
C00P C00X C01F C017 0.5(5) . . . . ?
C00Q C00E C016 C00R -175.0(3) . . . . ?
C00Q C00E C016 C00Y 17.2(4) . . . . ?
C00Q C00E C01N C01H 0.0(5) . . . . ?
C00Q C01C C01I C01H 1.5(5) . . . . ?
C00R C00L C00M C00T -174.7(3) . . . . ?
C00R C00L C00M C013 3.0(5) . . . . ?
C00R C00U C014 C013 -4.3(5) . . . . ?
C00R C00U C014 C01S -179.6(3) . . . . ?
C00R C00U C015 C01K 176.6(3) . . . . ?
C00S C00A C00C C00F -31.0(6) . . . . ?
C00S C00A C00C C00V 156.7(3) . . . . ?
C00S C00A C00I S001 -161.1(2) . . . . ?
C00S C00A C00I C011 16.4(5) . . . . ?
C00S C00G C00J C007 -173.6(3) . . . . ?
C00S C00G C00J C011 13.1(4) . . . . ?
C00S C00G C010 C012 -2.5(5) . . . . ?
C00S C01A C01M C012 -1.4(5) . . . . ?
C00S C01A C01M C01P 175.0(3) . . . . ?
C00T C00M C013 C014 -174.3(3) . . . . ?
C00T C00M C013 C01Q 3.2(5) . . . . ?
C00T C01O C01T C021 -7.8(5) . . . . ?
C00T C01O C01T C024 -128.2(4) . . . . ?
C00T C01O C01T C027 112.4(4) . . . . ?
C00T C01O C01V C01Q 3.1(5) . . . . ?
C00U C00R C016 C00E 27.2(6) . . . . ?
C00U C00R C016 C00Y -164.6(3) . . . . ?
C00U C014 C01S C01R 3.5(5) . . . . ?
C00U C015 C01K C01R 2.2(5) . . . . ?
C00U C015 C01K C025 -176.1(4) . . . . ?
C00V S001 C00I C00A -3.0(2) . . . . ?
C00V S001 C00I C011 179.5(3) . . . . ?
C00V C006 C00P C00N -3.4(4) . . . . ?
C00V C006 C00P C00X -178.8(3) . . . . ?
C00V C006 C01G C017 178.0(3) . . . . ?
C00V C00C C00F C00K 159.1(3) . . . . ?
C00V C00C C00F C00N -14.3(4) . . . . ?
C00W C00Y C016 C00E -22.7(4) . . . . ?
C00W C00Y C016 C00R 167.0(3) . . . . ?
C00Y S002 C00L C00M -175.3(3) . . . . ?
C00Y S002 C00L C00R 2.9(3) . . . . ?
C00Y C00W C018 C00O 167.1(3) . . . . ?
C00Y C00W C01E C00B -164.9(3) . . . . ?
C00Y C00W C01E C00Q 15.8(4) . . . . ?
C010 C00G C00J C007 16.6(5) . . . . ?
C010 C00G C00J C011 -156.6(3) . . . . ?
C010 C00G C00S C00A 171.8(3) . . . . ?
C010 C00G C00S C01A 3.7(4) . . . . ?
C010 C012 C01M C01A 2.7(5) . . . . ?
C010 C012 C01M C01P -173.8(3) . . . . ?
C012 C01M C01P C01U -65.6(4) . . . . ?
C012 C01M C01P C01Z 173.2(3) . . . . ?
C012 C01M C01P C023 53.6(4) . . . . ?
C013 C00M C00T C01O -0.5(5) . . . . ?
C013 C014 C01S C01R -171.8(3) . . . . ?
C013 C01Q C01V C01O -0.3(6) . . . . ?
C014 C00U C015 C01K 3.7(5) . . . . ?
C014 C013 C01Q C01V 174.6(4) . . . . ?
C015 C00U C014 C013 168.8(3) . . . . ?
C015 C00U C014 C01S -6.5(5) . . . . ?
C015 C01K C01R C01S -5.3(5) . . . . ?
C015 C01K C025 C02C -126.6(5) . . . . ?
C015 C01K C025 C02D -3.6(7) . . . . ?
C015 C01K C025 C02G 121.1(5) . . . . ?
C016 C00E C00Q C01C -168.7(3) . . . . ?
C016 C00E C00Q C01E 3.7(4) . . . . ?
C016 C00E C01N C01H 169.5(3) . . . . ?
C016 C00R C00U C014 -171.4(3) . . . . ?
C016 C00R C00U C015 15.7(5) . . . . ?
C018 C00W C00Y S002 4.6(4) . . . . ?
C018 C00W C00Y C016 -169.5(3) . . . . ?
C018 C00W C01E C00B 10.6(4) . . . . ?
C018 C00W C01E C00Q -168.7(3) . . . . ?
C01A C01M C01P C01U 118.1(3) . . . . ?
C01A C01M C01P C01Z -3.1(5) . . . . ?
C01A C01M C01P C023 -122.6(3) . . . . ?
C01C C00Q C01E C00B -27.7(5) . . . . ?
C01C C00Q C01E C00W 151.5(3) . . . . ?
C01D C00N C00P C006 -172.3(3) . . . . ?
C01D C00N C00P C00X 2.8(5) . . . . ?
C01E C00Q C01C C01I -173.9(3) . . . . ?
C01E C00W C00Y S002 -179.9(2) . . . . ?
C01E C00W C00Y C016 6.0(5) . . . . ?
C01E C00W C018 C00O -8.3(5) . . . . ?
C01F C017 C01G C006 1.2(5) . . . . ?
C01F C017 C01J C01X -2.7(4) . . . . ?
C01F C017 C01J C020 118.2(3) . . . . ?
C01F C017 C01J C022 -122.2(3) . . . . ?
C01G C006 C00P C00N 175.2(3) . . . . ?
C01G C006 C00P C00X -0.1(4) . . . . ?
C01G C006 C00V S001 -4.6(4) . . . . ?
C01G C006 C00V C00C 176.2(3) . . . . ?
C01G C017 C01F C00X -1.1(5) . . . . ?
C01G C017 C01J C01X 176.1(3) . . . . ?
C01G C017 C01J C020 -63.1(4) . . . . ?
C01G C017 C01J C022 56.6(4) . . . . ?
C01I C01H C01N C00E -0.3(5) . . . . ?
C01I C01H C01Y C02A -176.5(4) . . . . ?
C01I C01H C01Y C02B 59.1(5) . . . . ?
C01I C01H C01Y C02F -55.9(5) . . . . ?
C01J C017 C01F C00X 177.7(3) . . . . ?
C01J C017 C01G C006 -177.7(3) . . . . ?
C01K C01R C01S C014 2.5(6) . . . . ?
C01L C019 C01W C026 117.5(4) . . . . ?
C01L C019 C01W C028 -2.7(5) . . . . ?
C01L C019 C01W C029 -123.7(4) . . . . ?
C01N C00E C00Q C01C 1.0(4) . . . . ?
C01N C00E C00Q C01E 173.4(3) . . . . ?
C01N C00E C016 C00R 15.5(5) . . . . ?
C01N C00E C016 C00Y -152.4(3) . . . . ?
C01N C01H C01I C01C -0.4(5) . . . . ?
C01N C01H C01Y C02A -0.5(6) . . . . ?
C01N C01H C01Y C02B -124.9(4) . . . . ?
C01N C01H C01Y C02F 120.2(4) . . . . ?
C01Q C013 C014 C00U 175.4(3) . . . . ?
C01Q C013 C014 C01S -9.5(5) . . . . ?
C01R C01K C025 C02C 55.1(5) . . . . ?
C01R C01K C025 C02D 178.1(5) . . . . ?
C01R C01K C025 C02G -57.1(6) . . . . ?
C01T C01O C01V C01Q -179.1(4) . . . . ?
C01V C01O C01T C021 174.6(3) . . . . ?
C01V C01O C01T C024 54.1(5) . . . . ?
C01V C01O C01T C027 -65.2(4) . . . . ?
C01W C019 C01L C01D -172.1(3) . . . . ?
C01Y C01H C01I C01C 175.9(3) . . . . ?
C01Y C01H C01N C00E -176.5(3) . . . . ?
C025 C01K C01R C01S 173.0(4) . . . . ?

loop_
_smtbx_masks_void_nr
_smtbx_masks_void_average_x
_smtbx_masks_void_average_y
_smtbx_masks_void_average_z
_smtbx_masks_void_volume
_smtbx_masks_void_count_electrons
_smtbx_masks_void_content
1 0.119 -0.107 0.138 27.0 0.0 ?
2 -0.023 0.000 0.500 560.4 144.8 ?
3 -0.119 0.107 0.862 27.0 0.0 ?
4 -0.056 0.244 0.222 7.2 0.0 ?
5 -0.457 0.500 0.000 560.4 144.4 ?
6 -0.056 0.256 0.722 7.2 0.0 ?
7 -0.119 0.393 0.362 27.0 0.0 ?
8 0.119 0.607 0.638 27.0 0.0 ?
9 0.056 0.744 0.278 7.2 0.0 ?
10 0.056 0.756 0.778 7.2 0.0 ?
